data_9016125
loop_
_publ_author_name
'De la Torre, A. G.'
'De Vera, R. N.'
'Cuberos, A. J. M.'
'Aranda, M. A. G.'

_publ_section_title
;
 Crystal structure of low magnesium-content alite:
 application to Rietveld quantitative phase analysis
;
_journal_name_full 'Cement and Concrete Research'
_journal_page_first 1261
_journal_page_last 1269
_journal_paper_doi 10.1016/j.cemconres.2008.06.005
_journal_volume 38
_journal_year 2008
_chemical_compound_source Synthetic
_chemical_formula_sum 'Ca3 O5 Si'
_chemical_name_mineral Alite
_space_group_IT_number 2
_symmetry_space_group_name_Hall '-P 1'
_symmetry_space_group_name_H-M 'P -1'
_cell_angle_alpha 104.982
_cell_angle_beta 94.622
_cell_angle_gamma 90.107
_cell_length_a 11.6389
_cell_length_b 14.1716
_cell_length_c 13.6434
_cell_formula_units_Z 18
_cell_volume 2166.199
_database_code_amcsd 0017753
_exptl_crystal_density_diffrn 3.150
_cod_original_formula_sum 'Ca3 Si O5'
_cod_database_code 9016125

loop_
_space_group_symop_operation_xyz
x,y,z
-x,-y,-z

loop_
_atom_site_label
_atom_site_fract_x
_atom_site_fract_y
_atom_site_fract_z
Ca1 0.71250 -0.00420 0.97300
Ca2 0.34120 0.16230 0.65510
Ca3 0.65970 0.31580 0.32230
Ca4 0.82230 0.16870 0.17560
Ca5 0.17240 0.33460 0.84500
Ca6 0.32790 0.40450 0.64320
Ca7 0.67070 0.07190 0.31990
Ca8 0.04810 0.16930 0.62090
Ca9 0.62060 0.17220 0.70890
Ca10 0.37680 0.34270 0.30840
Ca11 0.96990 0.34050 0.35900
Ca12 0.05050 0.39240 0.62590
Ca13 0.34020 0.07660 0.28260
Ca14 0.61840 0.42450 0.71230
Ca15 0.95210 0.09520 0.36730
Ca16 0.47610 0.09230 0.86370
Ca17 0.20890 0.23770 0.48750
Ca18 0.80680 0.25890 0.52400
Ca19 0.54900 0.40890 0.14390
Ca20 0.69420 0.49310 0.95590
Ca21 0.70560 0.23340 0.96530
Ca22 0.29921 0.26880 0.03900
Ca23 0.88460 0.07890 0.80980
Ca24 0.13810 0.42210 0.19270
Ca25 -0.00270 0.27460 0.99690
Ca26 0.00000 0.00000 0.00000
Ca27 0.00000 0.50000 0.00000
Ca28 0.50000 0.50000 0.50000
Ca29 0.50000 0.50000 0.50000
Si1 0.82150 0.41860 0.16030
Si2 0.48350 0.34710 0.86840
Si3 0.16300 0.08790 0.83070
Si4 0.79980 0.01470 0.54580
Si5 0.19190 0.49590 0.45390
Si6 0.51830 0.15320 0.12220
Si7 0.14120 0.18300 0.21480
Si8 0.86830 0.32280 0.78750
Si9 0.48050 0.24480 0.50980
O1 0.94960 0.41690 0.12220
O2 0.72570 0.38380 0.06270
O3 0.81750 0.34230 0.23050
O4 0.20260 0.47080 0.77420
O5 0.44750 0.39500 0.98250
O6 0.62260 0.33380 0.86370
O7 0.80200 0.20580 0.35400
O8 0.44650 0.41810 0.79590
O9 0.28620 0.08620 0.78270
O10 0.15060 0.19330 0.91020
O11 0.14830 0.00240 0.88800
O12 0.06390 0.06950 0.73620
O13 0.75530 0.04480 0.65920
O14 0.69410 -0.00380 0.45800
O15 0.87730 0.10210 0.52520
O16 0.12260 0.08120 0.46780
O17 0.81570 0.40020 0.46110
O18 0.31560 0.49520 0.40640
O19 0.18640 0.40830 0.50990
O20 0.08710 0.48060 0.36390
O21 0.50910 0.26410 0.19170
O22 0.64210 0.14180 0.07490
O23 0.41390 0.12710 0.03200
O24 0.50870 0.07950 0.19520
O25 0.01350 0.18440 0.25520
O26 0.17380 0.07130 0.16220
O27 0.23340 0.22440 0.31310
O28 0.14300 0.25150 0.13650
O29 0.99330 0.30940 0.74370
O30 0.85200 0.24780 0.85810
O31 0.76460 0.30360 0.69770
O32 0.85720 0.43210 0.86320
O33 0.59870 0.23020 0.45310
O34 0.40580 0.14230 0.47540
O35 0.51000 0.27410 0.63360
O36 0.40380 0.33120 0.48100
O37 0.20070 0.28640 0.66960
O38 0.47800 0.04320 0.67820
O39 0.66900 0.07880 0.84250
O40 0.00400 0.25180 0.48580
O41 0.33580 0.41810 0.17150
O42 0.15150 0.39150 0.02270
O43 0.80200 0.20580 0.35400
O44 0.88370 0.13950 0.00920
O45 0.55210 0.45740 0.32880

loop_
_cod_related_entry_id
_cod_related_entry_database
_cod_related_entry_code
1 AMCSD 0017753
